data_7709640
loop_
_publ_author_name
'Shahid, Namrah'
'Burrows, Kay E.'
'Pask, Christopher M.'
'Cespedes, Oscar'
'Howard, Mark J.'
'McGowan, Patrick C.'
'Halcrow, Malcolm A.'

_publ_section_title
;
 Heteroleptic iron(ii) complexes of chiral 2,6-bis(oxazolin-2-yl)-pyridine
 (PyBox) and 2,6-bis(thiazolin-2-yl)pyridine ligands -- the interplay of
 two different ligands on the metal ion spin sate
;
_journal_name_full 'Dalton Transactions'
_journal_paper_doi 10.1039/D2DT00393G
_journal_year 2022
_chemical_absolute_configuration ad
_chemical_formula_moiety 'C46 H38 Fe N6 O2 S2, 2(Cl O4), C H3 N O2'
_chemical_formula_sum 'C47 H41 Cl2 Fe N7 O12 S2'
_chemical_formula_weight 1086.74
_chemical_name_systematic
'[2,6-Bis((R)-4-phenyl-4,5-dihydrothiazol-2-yl)pyridine]- [2,6-Bis((S)-4-phenyl-4,5-dihydroxazol-2-yl)pyridine]iron(II) diperchlorate nitromethane solvate'
_space_group_crystal_system monoclinic
_space_group_IT_number 4
_space_group_name_Hall 'P 2yb'
_space_group_name_H-M_alt 'P 1 21 1'
_atom_sites_solution_hydrogens geom
_audit_creation_date 2020-11-06
_audit_creation_method
;
Olex2 1.3
(compiled 2020.07.31 svn.rc2a77460 for OlexSys, GUI svn.r6145)
;
_audit_update_record
;
2022-01-10 deposited with the CCDC.	2022-03-04 downloaded from the CCDC.
;
_cell_angle_alpha 90
_cell_angle_beta 94.775(1)
_cell_angle_gamma 90
_cell_formula_units_Z 2
_cell_length_a 11.9689(2)
_cell_length_b 12.0094(1)
_cell_length_c 16.2339(2)
_cell_measurement_reflns_used 12737
_cell_measurement_temperature 125.0(1)
_cell_measurement_theta_max 72.15
_cell_measurement_theta_min 4.40
_cell_volume 2325.35(5)
_computing_cell_refinement 'CrysAlisPro 1.171.40.82a (Rigaku OD, 2020)'
_computing_data_collection 'CrysAlisPro 1.171.40.82a (Rigaku OD, 2020)'
_computing_data_reduction 'CrysAlisPro 1.171.40.82a (Rigaku OD, 2020)'
_computing_molecular_graphics 'X-Seed (Barbour, 2001)'
_computing_publication_material 'Olex2 1.3 (Dolomanov et al., 2009)'
_computing_structure_refinement 'SHELXL 2018/3 (Sheldrick, 2015)'
_computing_structure_solution 'SHELXS-97 (Sheldrick, 1990)'
_diffrn_ambient_environment N~2~
_diffrn_ambient_temperature 125.0(1)
_diffrn_detector 'CCD plate'
_diffrn_detector_area_resol_mean 5.3095
_diffrn_detector_type Atlas
_diffrn_measured_fraction_theta_full 0.970
_diffrn_measured_fraction_theta_max 0.966
_diffrn_measurement_details
;
List of Runs (angles in degrees, time in seconds):

  # Type    Start    End  Width  t~exp~   \w     \q     \k     \f   Frames
#--------------------------------------------------------------------------
  1  \w    -22.00  22.00   1.00    2.32    --  -41.04  37.00 120.00   44
  2  \w    -36.00  33.00   1.00    2.32    --  -41.04  37.00 -60.00   69
  3  \w   -113.00 -26.00   1.00    2.32    --  -41.04 -57.00-150.00   87
  4  \w    -61.00  29.00   1.00    2.32    --  -41.04  57.00   0.00   90
  5  \w     12.00  50.00   1.00    2.32    --   41.04  63.00 -57.89   38
  6  \w    -24.00  62.00   1.00    2.32    --   41.04 -57.00-180.00   86
  7  \w     74.00 100.00   1.00    9.29    --  103.83  63.00-127.77   26
  8  \w     74.00 100.00   1.00    9.29    --  103.83  64.00 -97.46   26
  9  \w     31.00 120.00   1.00    9.29    --  103.83 -65.00-132.36   89
 10  \w     76.00 132.00   1.00    9.29    --  103.83  61.00 -60.00   56
 11  \w     79.00 106.00   1.00    9.29    --  103.83  61.00 -90.00   27
 12  \w     62.00  89.00   1.00    9.29    --  103.83 -64.00 115.82   27
 13  \w     47.00  98.00   1.00    9.29    --  103.83 -65.00 162.50   51
 14  \w     79.00 175.00   1.00    9.29    --  103.83  61.00   0.00   96
 15  \w     62.00 144.00   1.00    9.29    --  103.83 -15.00  30.00   82
 16  \w     70.00  97.00   1.00    9.29    --  103.83 -63.00  15.61   27
 17  \w     51.00 131.00   1.00    9.29    --  103.83 -64.00  60.57   80
 18  \w     76.00 112.00   1.00    9.29    --  103.83  55.00 -64.30   36
 19  \w     59.00 109.00   1.00    9.29    --  103.83 -65.00 145.60   50
 20  \w     77.00 169.00   1.00    9.29    --  103.83  61.00-120.00   92
 21  \w     78.00 177.00   1.00    9.29    --  103.83  45.00  60.00   99
 22  \w     70.00  95.00   1.00    9.29    --  103.83 -65.00-163.73   25
 23  \w     67.00 100.00   1.00    9.29    --  103.83 -64.00  99.01   33
 24  \w     32.00  93.00   1.00    9.29    --  103.83 -65.00 -25.64   61
 25  \w     68.00  95.00   1.00    9.29    --  103.83 -65.00 -73.92   27
 26  \w     35.00  62.00   1.00    9.29    --  103.83 -65.00 -85.89   27
;
_diffrn_measurement_device_type 'SuperNova, Dual, Cu at home/near, Atlas'
_diffrn_measurement_method '\w scans'
_diffrn_orient_matrix_type 'CrysAlisPro convention (1999,Acta A55,543-557)'
_diffrn_orient_matrix_UB_11 0.1230195000
_diffrn_orient_matrix_UB_12 -0.0382923000
_diffrn_orient_matrix_UB_13 0.0013951000
_diffrn_orient_matrix_UB_21 -0.0359084000
_diffrn_orient_matrix_UB_22 -0.1201650000
_diffrn_orient_matrix_UB_23 0.0178290000
_diffrn_orient_matrix_UB_31 -0.0160120000
_diffrn_orient_matrix_UB_32 -0.0235847000
_diffrn_orient_matrix_UB_33 -0.0935281000
_diffrn_radiation_monochromator mirror
_diffrn_radiation_probe x-ray
_diffrn_radiation_type 'Cu K\a'
_diffrn_radiation_wavelength 1.54184
_diffrn_reflns_av_R_equivalents 0.0368
_diffrn_reflns_av_unetI/netI 0.0424
_diffrn_reflns_Laue_measured_fraction_full 0.970
_diffrn_reflns_Laue_measured_fraction_max 0.966
_diffrn_reflns_limit_h_max 14
_diffrn_reflns_limit_h_min -14
_diffrn_reflns_limit_k_max 14
_diffrn_reflns_limit_k_min -14
_diffrn_reflns_limit_l_max 17
_diffrn_reflns_limit_l_min -18
_diffrn_reflns_number 20842
_diffrn_reflns_point_group_measured_fraction_full 0.943
_diffrn_reflns_point_group_measured_fraction_max 0.938
_diffrn_reflns_theta_full 72.000
_diffrn_reflns_theta_max 72.475
_diffrn_reflns_theta_min 3.706
_diffrn_source 'micro-focus sealed X-ray tube'
_diffrn_source_type 'SuperNova (Cu) X-ray Source'
_exptl_absorpt_coefficient_mu 5.120
_exptl_absorpt_correction_T_max 1.000
_exptl_absorpt_correction_T_min 0.708
_exptl_absorpt_correction_type multi-scan
_exptl_absorpt_process_details
;
CrysAlisPro 1.171.40.82a (Rigaku Oxford Diffraction, 2020)
Empirical absorption correction using spherical harmonics,
implemented in SCALE3 ABSPACK scaling algorithm.
;
_exptl_crystal_colour violet
_exptl_crystal_density_diffrn 1.552
_exptl_crystal_description 'rectangular prism'
_exptl_crystal_F_000 1120
_exptl_crystal_preparation 'Magnetic properties'
_exptl_crystal_recrystallization_method 'Re-crystallisation from solvent: nitromethane/diethyl ether'
_exptl_crystal_size_max 0.35
_exptl_crystal_size_mid 0.30
_exptl_crystal_size_min 0.10
_refine_diff_density_max 0.663
_refine_diff_density_min -0.427
_refine_diff_density_rms 0.060
_refine_ls_abs_structure_details
;
 Flack x determined using 3530 quotients [(I+)-(I-)]/[(I+)+(I-)]
 (Parsons, Flack and Wagner, Acta Cryst. B69 (2013) 249-259).
;
_refine_ls_abs_structure_Flack -0.005(2)
_refine_ls_extinction_method none
_refine_ls_goodness_of_fit_ref 1.025
_refine_ls_hydrogen_treatment constr
_refine_ls_matrix_type full
_refine_ls_number_parameters 632
_refine_ls_number_reflns 8622
_refine_ls_number_restraints 52
_refine_ls_restrained_S_all 1.036
_refine_ls_R_factor_all 0.0380
_refine_ls_R_factor_gt 0.0359
_refine_ls_shift/su_max 0.000
_refine_ls_shift/su_mean 0.000
_refine_ls_structure_factor_coef Fsqd
_refine_ls_weighting_details 'w=1/[\s^2^(Fo^2^)+(0.0540P)^2^+0.8479P] where P=(Fo^2^+2Fc^2^)/3'
_refine_ls_weighting_scheme calc
_refine_ls_wR_factor_gt 0.0901
_refine_ls_wR_factor_ref 0.0920
_reflns_Friedel_coverage 0.849
_reflns_Friedel_fraction_full 0.914
_reflns_Friedel_fraction_max 0.908
_reflns_number_gt 8263
_reflns_number_total 8622
_reflns_threshold_expression 'I > 2\s(I)'
_cod_data_source_file d2dt00393g2.cif
_cod_data_source_block ns408
_cod_database_code 7709640
_shelx_shelxl_version_number 2018/3
_shelx_space_group_comment
;
The symmetry employed for this shelxl refinement is uniquely defined
by the following loop, which should always be used as a source of
symmetry information in preference to the above space-group names.
They are only intended as comments.
;
_reflns_odcompleteness_completeness 98.42
_reflns_odcompleteness_iscentric 1
_reflns_odcompleteness_theta 66.97
_olex2_refinement_description
;
1. Fixed Uiso
 At 1.2 times of:
  All C(H) groups, All C(H,H) groups
 At 1.5 times of:
  All C(H,H,H) groups
2. Restrained distances
 Cl63-O64A = Cl63-O65A = Cl63-O66A = Cl63-O67A
 1.44017 with sigma of 0.02
 Cl63-O64B = Cl63-O65B = Cl63-O66B = Cl63-O67B
 1.44017 with sigma of 0.02
 O64A-O65A = O64A-O66A = O64A-O67A = O65A-O66A = O65A-O67A = O66A-O67A
 2.351798 with sigma of 0.02
 O64B-O65B = O64B-O66B = O64B-O67B = O65B-O66B = O65B-O67B = O66B-O67B
 2.351798 with sigma of 0.02
 C13A-C14A \\sim C14A-C15A \\sim C15A-C16A \\sim C16A-C17A \\sim C17A-C18A
\\sim C13A-C18A
 with sigma of 0.01
 C13B-C14B \\sim C14B-C15B \\sim C15B-C16B \\sim C16B-C17B \\sim C17B-C18B
\\sim C13B-C18B
 with sigma of 0.01
 C10-C13A \\sim C10-C13B
 with sigma of 0.01
3. Others
 1(DFIX)=1(DFIX)=FVAR(1)
 1(DFIX)=1(DFIX)=1.633*FVAR(2)
 Fixed Sof: H10(0.5) H10A(0.5) C13A(0.5) C14A(0.5) H14A(0.5) C15A(0.5)
 H15A(0.5) C16A(0.5) H16A(0.5) C17A(0.5) H17A(0.5) C18A(0.5) H18A(0.5)
 C13B(0.5) C14B(0.5) H14B(0.5) C15B(0.5) H15B(0.5) C16B(0.5) H16B(0.5)
 C17B(0.5) H17B(0.5) C18B(0.5) H18B(0.5) O64A(0.5) O65A(0.5) O66A(0.5)
 O67A(0.5) O64B(0.5) O65B(0.5) O66B(0.5) O67B(0.5)
4.a Ternary CH refined with riding coordinates:
 C10(H10), C10(H10A), C21(H21), C38(H38), C49(H49)
4.b Secondary CH2 refined with riding coordinates:
 C11(H11A,H11B), C22(H22A,H22B), C39(H39A,H39B), C50(H50A,H50B)
4.c Aromatic/amide H refined with riding coordinates:
 C4(H4), C5(H5), C6(H6), C14A(H14A), C15A(H15A), C16A(H16A), C17A(H17A),
 C18A(H18A), C14B(H14B), C15B(H15B), C16B(H16B), C17B(H17B), C18B(H18B),
 C25(H25), C26(H26), C27(H27), C28(H28), C29(H29), C32(H32), C33(H33), C34(H34),
  C42(H42), C43(H43), C44(H44), C45(H45), C46(H46), C53(H53), C54(H54),
 C55(H55), C56(H56), C57(H57)
4.d Idealised Me refined as rotating group:
 C68(H68A,H68B,H68C)
;
_olex2_submission_special_instructions 'No special instructions were received'
_oxdiff_exptl_absorpt_empirical_details
;
Empirical correction (ABSPACK) includes:
- Absorption correction using spherical harmonics
- Frame scaling
;
_oxdiff_exptl_absorpt_empirical_full_max 1.523
_oxdiff_exptl_absorpt_empirical_full_min 0.678

loop_
_space_group_symop_operation_xyz
'x, y, z'
'-x, y+1/2, -z'

loop_
_atom_site_label
_atom_site_type_symbol
_atom_site_fract_x
_atom_site_fract_y
_atom_site_fract_z
_atom_site_U_iso_or_equiv
_atom_site_adp_type
_atom_site_occupancy
_atom_site_site_symmetry_order
_atom_site_calc_flag
_atom_site_refinement_flags_posn
_atom_site_refinement_flags_adp
_atom_site_refinement_flags_occupancy
_atom_site_disorder_assembly
_atom_site_disorder_group
Fe1 Fe 0.22489(4) 0.60194(4) 0.25584(3) 0.01321(13) Uani 1 1 d . . . . .
N2 N 0.3492(3) 0.5373(2) 0.32074(19) 0.0152(6) Uani 1 1 d . . . . .
C3 C 0.4513(3) 0.5365(3) 0.2921(2) 0.0148(7) Uani 1 1 d . . . . .
C4 C 0.5453(3) 0.4995(3) 0.3400(2) 0.0207(7) Uani 1 1 d . . . . .
H4 H 0.616029 0.501766 0.320207 0.025 Uiso 1 1 calc R U . . .
C5 C 0.5304(3) 0.4590(3) 0.4183(2) 0.0208(8) Uani 1 1 d . . . . .
H5 H 0.592204 0.434628 0.452081 0.025 Uiso 1 1 calc R U . . .
C6 C 0.4250(3) 0.4543(3) 0.4467(2) 0.0191(7) Uani 1 1 d . . . . .
H6 H 0.414336 0.423824 0.498146 0.023 Uiso 1 1 calc R U . . .
C7 C 0.3354(3) 0.4963(3) 0.3967(2) 0.0151(7) Uani 1 1 d . . . . .
C8 C 0.4414(3) 0.5821(3) 0.2081(2) 0.0165(7) Uani 1 1 d . . . . .
N9 N 0.3456(3) 0.6197(2) 0.17919(18) 0.0160(6) Uani 1 1 d . . . . .
C10 C 0.3583(3) 0.6643(3) 0.0958(2) 0.0180(7) Uani 1 1 d D . . . .
H10 H 0.303102 0.629231 0.055989 0.022 Uiso 0.5 1 calc R U P A 1
H10A H 0.302132 0.631885 0.055390 0.022 Uiso 0.5 1 calc R U P B 2
C11 C 0.4773(3) 0.6239(3) 0.0798(2) 0.0234(8) Uani 1 1 d . . . . .
H11A H 0.473547 0.564826 0.038853 0.028 Uiso 1 1 calc R U . . .
H11B H 0.521559 0.684644 0.060365 0.028 Uiso 1 1 calc R U . . .
O12 O 0.5259(2) 0.5828(2) 0.16006(16) 0.0205(5) Uani 1 1 d . . . . .
C13A C 0.3400(10) 0.7898(6) 0.0955(8) 0.016(5) Uiso 0.5 1 d D . P C 1
C14A C 0.4183(12) 0.8576(9) 0.1385(9) 0.025(5) Uiso 0.5 1 d D . P C 1
H14A H 0.478038 0.826282 0.170734 0.030 Uiso 0.5 1 calc R U P C 1
C15A C 0.4071(11) 0.9718(9) 0.1331(8) 0.026(4) Uiso 0.5 1 d D . P C 1
H15A H 0.465942 1.016614 0.154458 0.032 Uiso 0.5 1 calc R U P C 1
C16A C 0.3123(9) 1.0210(8) 0.0972(7) 0.032(3) Uiso 0.5 1 d D . P C 1
H16A H 0.303825 1.097938 0.096892 0.039 Uiso 0.5 1 calc R U P C 1
C17A C 0.2303(8) 0.9528(6) 0.0619(6) 0.0287(18) Uiso 0.5 1 d D . P C 1
H17A H 0.164514 0.984229 0.037764 0.034 Uiso 0.5 1 calc R U P C 1
C18A C 0.2428(8) 0.8384(6) 0.0611(6) 0.0219(19) Uiso 0.5 1 d D . P C 1
H18A H 0.185274 0.793973 0.037152 0.026 Uiso 0.5 1 calc R U P C 1
C13B C 0.3529(11) 0.7907(6) 0.0933(9) 0.020(5) Uiso 0.5 1 d D . P C 2
C14B C 0.4343(12) 0.8575(8) 0.1346(8) 0.019(4) Uiso 0.5 1 d D . P C 2
H14B H 0.494837 0.823650 0.164269 0.023 Uiso 0.5 1 calc R U P C 2
C15B C 0.4283(11) 0.9730(9) 0.1332(8) 0.025(4) Uiso 0.5 1 d D . P C 2
H15B H 0.480010 1.016177 0.164933 0.030 Uiso 0.5 1 calc R U P C 2
C16B C 0.3425(9) 1.0220(8) 0.0827(6) 0.027(2) Uiso 0.5 1 d D . P C 2
H16B H 0.335739 1.099119 0.081029 0.033 Uiso 0.5 1 calc R U P C 2
C17B C 0.2664(9) 0.9562(7) 0.0344(7) 0.037(2) Uiso 0.5 1 d D . P C 2
H17B H 0.212724 0.990154 -0.001978 0.045 Uiso 0.5 1 calc R U P C 2
C18B C 0.2697(9) 0.8399(6) 0.0398(7) 0.027(2) Uiso 0.5 1 d D . P C 2
H18B H 0.217651 0.796409 0.008602 0.032 Uiso 0.5 1 calc R U P C 2
C19 C 0.2187(3) 0.5123(3) 0.4130(2) 0.0155(7) Uani 1 1 d . . . . .
N20 N 0.1523(3) 0.5592(2) 0.35744(19) 0.0159(6) Uani 1 1 d . . . . .
C21 C 0.0413(3) 0.5718(3) 0.3901(2) 0.0216(8) Uani 1 1 d . . . . .
H21 H 0.025304 0.651125 0.397110 0.026 Uiso 1 1 calc R U . . .
C22 C 0.0600(3) 0.5160(4) 0.4763(3) 0.0248(8) Uani 1 1 d . . . . .
H22A H 0.043009 0.567534 0.519608 0.030 Uiso 1 1 calc R U . . .
H22B H 0.013034 0.450571 0.479351 0.030 Uiso 1 1 calc R U . . .
O23 O 0.1793(2) 0.4853(2) 0.48456(16) 0.0216(5) Uani 1 1 d . . . . .
C24 C -0.0505(3) 0.5201(4) 0.3323(3) 0.0232(8) Uani 1 1 d . . . . .
C25 C -0.1293(3) 0.5887(4) 0.2904(3) 0.0311(9) Uani 1 1 d . . . . .
H25 H -0.127727 0.664967 0.300333 0.037 Uiso 1 1 calc R U . . .
C26 C -0.2105(4) 0.5444(5) 0.2336(3) 0.0399(12) Uani 1 1 d . . . . .
H26 H -0.262153 0.590897 0.204833 0.048 Uiso 1 1 calc R U . . .
C27 C -0.2142(4) 0.4311(5) 0.2201(3) 0.0421(13) Uani 1 1 d . . . . .
H27 H -0.268676 0.401330 0.182180 0.050 Uiso 1 1 calc R U . . .
C28 C -0.1373(4) 0.3610(5) 0.2628(3) 0.0388(11) Uani 1 1 d . . . . .
H28 H -0.140826 0.284543 0.253951 0.047 Uiso 1 1 calc R U . . .
C29 C -0.0548(4) 0.4059(4) 0.3189(3) 0.0300(9) Uani 1 1 d . . . . .
H29 H -0.002684 0.359454 0.347236 0.036 Uiso 1 1 calc R U . . .
N30 N 0.1034(3) 0.6667(3) 0.1917(2) 0.0177(6) Uani 1 1 d . . . . .
C31 C 0.0813(3) 0.7759(3) 0.2004(2) 0.0214(8) Uani 1 1 d . . . . .
C32 C -0.0082(4) 0.8272(4) 0.1552(3) 0.0272(9) Uani 1 1 d . . . . .
H32 H -0.023009 0.902602 0.161648 0.033 Uiso 1 1 calc R U . . .
C33 C -0.0751(4) 0.7618(4) 0.0997(3) 0.0302(9) Uani 1 1 d . . . . .
H33 H -0.136374 0.793158 0.069116 0.036 Uiso 1 1 calc R U . . .
C34 C -0.0502(3) 0.6497(4) 0.0902(3) 0.0280(9) Uani 1 1 d . . . . .
H34 H -0.093138 0.606102 0.052266 0.034 Uiso 1 1 calc R U . . .
C35 C 0.0392(3) 0.6038(4) 0.1379(2) 0.0205(7) Uani 1 1 d . . . . .
C36 C 0.1663(3) 0.8266(3) 0.2587(2) 0.0227(8) Uani 1 1 d . . . . .
N37 N 0.2428(3) 0.7605(2) 0.29119(19) 0.0170(6) Uani 1 1 d . . . . .
C38 C 0.3302(3) 0.8175(3) 0.3451(2) 0.0204(8) Uani 1 1 d . . . . .
H38 H 0.402944 0.801938 0.323968 0.024 Uiso 1 1 calc R U . . .
C39 C 0.3097(4) 0.9443(3) 0.3397(3) 0.0264(9) Uani 1 1 d . . . . .
H39A H 0.367314 0.979741 0.310186 0.032 Uiso 1 1 calc R U . . .
H39B H 0.311787 0.976175 0.394705 0.032 Uiso 1 1 calc R U . . .
S40 S 0.17159(10) 0.96651(8) 0.28463(8) 0.0337(3) Uani 1 1 d . . . . .
C41 C 0.3331(4) 0.7732(3) 0.4325(3) 0.0253(9) Uani 1 1 d . . . . .
C42 C 0.4306(5) 0.7287(3) 0.4705(3) 0.0353(11) Uani 1 1 d . . . . .
H42 H 0.494856 0.724475 0.442127 0.042 Uiso 1 1 calc R U . . .
C43 C 0.4325(7) 0.6900(4) 0.5522(4) 0.057(2) Uani 1 1 d . . . . .
H43 H 0.498162 0.660444 0.578075 0.069 Uiso 1 1 calc R U . . .
C44 C 0.3376(8) 0.6956(5) 0.5938(4) 0.064(2) Uani 1 1 d . . . . .
H44 H 0.338528 0.668276 0.647465 0.077 Uiso 1 1 calc R U . . .
C45 C 0.2407(6) 0.7415(5) 0.5564(3) 0.0521(16) Uani 1 1 d . . . . .
H45 H 0.177064 0.746571 0.585395 0.062 Uiso 1 1 calc R U . . .
C46 C 0.2377(5) 0.7802(4) 0.4760(3) 0.0349(10) Uani 1 1 d . . . . .
H46 H 0.172068 0.810795 0.450915 0.042 Uiso 1 1 calc R U . . .
C47 C 0.0767(3) 0.4880(3) 0.1444(2) 0.0203(7) Uani 1 1 d . . . . .
N48 N 0.1607(2) 0.4684(3) 0.19736(19) 0.0162(6) Uani 1 1 d . . . . .
C49 C 0.1928(3) 0.3492(3) 0.2037(2) 0.0199(7) Uani 1 1 d . . . . .
H49 H 0.200711 0.328018 0.262253 0.024 Uiso 1 1 calc R U . . .
C50 C 0.0952(4) 0.2808(3) 0.1593(3) 0.0277(9) Uani 1 1 d . . . . .
H50A H 0.048670 0.248965 0.199448 0.033 Uiso 1 1 calc R U . . .
H50B H 0.124654 0.220651 0.127580 0.033 Uiso 1 1 calc R U . . .
S51 S 0.01320(8) 0.37664(9) 0.09091(7) 0.0271(2) Uani 1 1 d . . . . .
C52 C 0.3038(3) 0.3318(3) 0.1678(2) 0.0184(7) Uani 1 1 d . . . . .
C53 C 0.3932(4) 0.2825(3) 0.2144(3) 0.0244(8) Uani 1 1 d . . . . .
H53 H 0.385101 0.260351 0.268436 0.029 Uiso 1 1 calc R U . . .
C54 C 0.4946(4) 0.2661(3) 0.1804(3) 0.0307(10) Uani 1 1 d . . . . .
H54 H 0.554511 0.234125 0.212050 0.037 Uiso 1 1 calc R U . . .
C55 C 0.5070(4) 0.2973(4) 0.0996(3) 0.0299(9) Uani 1 1 d . . . . .
H55 H 0.574855 0.285780 0.076847 0.036 Uiso 1 1 calc R U . . .
C56 C 0.4177(4) 0.3457(3) 0.0527(3) 0.0260(8) Uani 1 1 d . . . . .
H56 H 0.425676 0.366263 -0.001739 0.031 Uiso 1 1 calc R U . . .
C57 C 0.3164(3) 0.3635(3) 0.0867(2) 0.0216(8) Uani 1 1 d . . . . .
H57 H 0.256964 0.396654 0.055194 0.026 Uiso 1 1 calc R U . . .
Cl58 Cl 0.19708(9) 0.19379(8) 0.47649(6) 0.0277(2) Uani 1 1 d . . . . .
O59 O 0.0934(3) 0.2427(3) 0.4974(3) 0.0486(10) Uani 1 1 d . . . . .
O60 O 0.2157(5) 0.2181(4) 0.3925(3) 0.0645(13) Uani 1 1 d . . . . .
O61 O 0.2876(3) 0.2391(3) 0.5296(3) 0.0480(9) Uani 1 1 d . . . . .
O62 O 0.1918(3) 0.0756(3) 0.4879(2) 0.0422(8) Uani 1 1 d . . . . .
Cl63 Cl 0.81209(10) 0.07829(9) 0.11744(7) 0.0356(3) Uani 1 1 d D . . . .
C68 C 0.2220(4) 0.4042(4) 0.6762(3) 0.0345(10) Uani 1 1 d . . . . .
H68A H 0.183350 0.359525 0.633825 0.052 Uiso 1 1 calc R U . . .
H68B H 0.221039 0.480694 0.659025 0.052 Uiso 1 1 calc R U . . .
H68C H 0.185500 0.397280 0.726384 0.052 Uiso 1 1 calc R U . . .
N69 N 0.3393(4) 0.3657(4) 0.6905(3) 0.0377(9) Uani 1 1 d . . . . .
O70 O 0.4128(3) 0.4240(4) 0.6659(3) 0.0516(10) Uani 1 1 d . . . . .
O71 O 0.3577(4) 0.2764(3) 0.7241(3) 0.0607(13) Uani 1 1 d . . . . .
O64A O 0.7240(8) 0.1588(7) 0.1242(6) 0.043(2) Uiso 0.5 1 d D . P D 1
O65A O 0.7673(8) -0.0221(7) 0.1001(6) 0.050(2) Uiso 0.5 1 d D . P D 1
O66A O 0.8775(7) 0.0790(7) 0.1958(5) 0.030(2) Uiso 0.5 1 d D . P D 1
O67A O 0.8831(7) 0.1082(8) 0.0490(5) 0.0480(19) Uiso 0.5 1 d D . P D 1
O64B O 0.7509(8) 0.1806(7) 0.1135(6) 0.045(2) Uiso 0.5 1 d D . P D 2
O65B O 0.7431(8) -0.0282(7) 0.1252(6) 0.047(2) Uiso 0.5 1 d D . P D 2
O66B O 0.9007(7) 0.0793(6) 0.1838(5) 0.029(2) Uiso 0.5 1 d D . P D 2
O67B O 0.8589(8) 0.0631(8) 0.0421(5) 0.052(2) Uiso 0.5 1 d D . P D 2

loop_
_atom_site_aniso_label
_atom_site_aniso_U_11
_atom_site_aniso_U_22
_atom_site_aniso_U_33
_atom_site_aniso_U_23
_atom_site_aniso_U_13
_atom_site_aniso_U_12
Fe1 0.0129(2) 0.0135(3) 0.0127(3) -0.0015(2) -0.00216(17) 0.0018(2)
N2 0.0184(15) 0.0120(13) 0.0148(16) -0.0011(10) -0.0007(11) -0.0002(11)
C3 0.0150(17) 0.0122(15) 0.0168(19) 0.0006(12) -0.0012(13) 0.0012(13)
C4 0.0172(18) 0.0185(17) 0.026(2) 0.0019(14) -0.0016(14) 0.0019(14)
C5 0.0207(18) 0.0188(17) 0.021(2) 0.0038(14) -0.0064(14) 0.0030(14)
C6 0.0237(19) 0.0176(17) 0.0153(19) 0.0023(13) -0.0025(14) 0.0027(14)
C7 0.0196(17) 0.0122(15) 0.0133(18) -0.0003(12) -0.0005(13) -0.0015(13)
C8 0.0175(16) 0.0127(17) 0.0191(18) -0.0032(13) 0.0010(12) -0.0016(13)
N9 0.0214(15) 0.0131(14) 0.0130(15) 0.0023(11) -0.0008(11) 0.0002(11)
C10 0.0251(19) 0.0181(17) 0.0101(18) 0.0014(13) -0.0030(13) -0.0016(14)
C11 0.033(2) 0.022(2) 0.0160(19) 0.0024(14) 0.0062(15) 0.0044(15)
O12 0.0196(12) 0.0229(14) 0.0194(14) 0.0013(10) 0.0037(10) 0.0010(11)
C19 0.0203(18) 0.0142(16) 0.0119(17) -0.0020(12) 0.0005(13) -0.0011(13)
N20 0.0144(14) 0.0174(14) 0.0157(16) -0.0032(11) -0.0007(11) 0.0000(11)
C21 0.0176(17) 0.0252(19) 0.022(2) -0.0052(14) 0.0042(14) 0.0005(14)
C22 0.0195(19) 0.032(2) 0.023(2) -0.0029(16) 0.0065(15) -0.0003(16)
O23 0.0218(14) 0.0258(14) 0.0175(14) 0.0005(10) 0.0041(10) -0.0009(11)
C24 0.0153(18) 0.034(2) 0.021(2) -0.0034(15) 0.0029(14) -0.0028(16)
C25 0.0166(18) 0.043(3) 0.034(2) 0.0005(19) 0.0041(15) -0.0005(19)
C26 0.014(2) 0.070(4) 0.035(3) 0.003(2) 0.0000(17) -0.001(2)
C27 0.020(2) 0.079(4) 0.027(3) -0.013(2) 0.0035(17) -0.013(2)
C28 0.028(2) 0.049(3) 0.041(3) -0.017(2) 0.0122(19) -0.016(2)
C29 0.022(2) 0.038(2) 0.030(2) -0.0062(18) 0.0035(16) -0.0058(17)
N30 0.0172(15) 0.0200(16) 0.0156(16) -0.0029(11) -0.0010(11) 0.0016(12)
C31 0.0200(19) 0.0232(19) 0.020(2) -0.0010(14) -0.0026(14) 0.0051(15)
C32 0.029(2) 0.028(2) 0.024(2) 0.0012(16) -0.0057(16) 0.0117(17)
C33 0.023(2) 0.038(2) 0.029(2) 0.0019(18) -0.0076(16) 0.0109(18)
C34 0.023(2) 0.038(2) 0.021(2) -0.0045(17) -0.0082(15) 0.0042(17)
C35 0.0187(17) 0.0254(18) 0.0169(18) -0.0027(15) -0.0015(12) 0.0019(16)
C36 0.025(2) 0.0196(18) 0.022(2) -0.0018(15) -0.0013(15) 0.0032(15)
N37 0.0177(15) 0.0176(15) 0.0151(16) -0.0043(11) -0.0018(11) 0.0026(12)
C38 0.0199(18) 0.0184(18) 0.022(2) -0.0071(14) -0.0018(14) -0.0016(14)
C39 0.032(2) 0.0190(19) 0.027(2) -0.0027(15) -0.0030(16) 0.0006(16)
S40 0.0403(6) 0.0165(4) 0.0417(6) -0.0072(4) -0.0126(5) 0.0089(4)
C41 0.036(2) 0.0147(17) 0.023(2) -0.0066(14) -0.0086(16) -0.0043(16)
C42 0.047(3) 0.0168(19) 0.037(3) -0.0085(17) -0.022(2) 0.0011(18)
C43 0.102(5) 0.020(2) 0.042(4) -0.002(2) -0.044(4) 0.001(3)
C44 0.134(7) 0.029(3) 0.025(3) -0.001(2) -0.020(4) -0.023(3)
C45 0.087(5) 0.044(3) 0.025(3) -0.011(2) 0.006(3) -0.030(3)
C46 0.049(3) 0.033(2) 0.022(2) -0.0086(17) 0.0003(18) -0.012(2)
C47 0.0172(17) 0.0235(19) 0.020(2) -0.0058(14) -0.0001(13) -0.0007(15)
N48 0.0150(14) 0.0156(14) 0.0180(16) -0.0026(11) 0.0018(11) 0.0003(12)
C49 0.0231(19) 0.0145(17) 0.022(2) -0.0032(13) 0.0024(14) -0.0017(14)
C50 0.023(2) 0.0223(19) 0.038(3) -0.0101(17) 0.0066(17) -0.0040(16)
S51 0.0220(5) 0.0302(5) 0.0282(5) -0.0134(4) -0.0026(4) -0.0052(4)
C52 0.0210(18) 0.0130(16) 0.0207(19) -0.0048(13) -0.0009(14) -0.0016(13)
C53 0.030(2) 0.0205(18) 0.022(2) -0.0033(14) -0.0049(15) 0.0026(15)
C54 0.028(2) 0.024(2) 0.038(3) -0.0071(17) -0.0105(17) 0.0054(17)
C55 0.022(2) 0.029(2) 0.039(3) -0.0141(18) 0.0063(17) -0.0006(16)
C56 0.031(2) 0.022(2) 0.026(2) -0.0042(15) 0.0069(16) 0.0011(16)
C57 0.0246(19) 0.0181(17) 0.022(2) -0.0030(14) 0.0015(15) 0.0019(14)
Cl58 0.0310(5) 0.0269(5) 0.0260(5) 0.0000(4) 0.0068(4) -0.0067(4)
O59 0.0349(19) 0.0331(18) 0.080(3) 0.0063(18) 0.0183(18) -0.0065(15)
O60 0.090(3) 0.078(3) 0.027(2) 0.012(2) 0.013(2) -0.017(3)
O61 0.046(2) 0.044(2) 0.053(2) -0.0108(17) -0.0081(17) -0.0098(17)
O62 0.054(2) 0.0262(17) 0.048(2) -0.0050(14) 0.0159(17) -0.0021(15)
Cl63 0.0406(6) 0.0365(6) 0.0279(5) -0.0025(4) -0.0076(4) 0.0186(4)
C68 0.035(2) 0.040(3) 0.029(2) 0.0010(18) 0.0053(18) 0.000(2)
N69 0.046(2) 0.035(2) 0.030(2) 0.0012(16) -0.0088(17) 0.0002(18)
O70 0.037(2) 0.056(2) 0.062(3) 0.0090(19) 0.0026(17) -0.0016(18)
O71 0.079(3) 0.039(2) 0.058(3) 0.0143(18) -0.031(2) -0.004(2)

loop_
_atom_type_symbol
_atom_type_description
_atom_type_scat_dispersion_real
_atom_type_scat_dispersion_imag
_atom_type_scat_source
C C 0.0181 0.0091 'International Tables Vol C Tables 4.2.6.8 and 6.1.1.4'
H H 0.0000 0.0000 'International Tables Vol C Tables 4.2.6.8 and 6.1.1.4'
Cl Cl 0.3639 0.7018 'International Tables Vol C Tables 4.2.6.8 and 6.1.1.4'
Fe Fe -1.1336 3.1974 'International Tables Vol C Tables 4.2.6.8 and 6.1.1.4'
N N 0.0311 0.0180 'International Tables Vol C Tables 4.2.6.8 and 6.1.1.4'
O O 0.0492 0.0322 'International Tables Vol C Tables 4.2.6.8 and 6.1.1.4'
S S 0.3331 0.5567 'International Tables Vol C Tables 4.2.6.8 and 6.1.1.4'

loop_
_geom_angle_atom_site_label_1
_geom_angle_atom_site_label_2
_geom_angle_atom_site_label_3
_geom_angle
_geom_angle_site_symmetry_1
_geom_angle_site_symmetry_3
_geom_angle_publ_flag
N2 Fe1 N9 79.45(13) . . ?
N2 Fe1 N20 79.20(13) . . ?
N2 Fe1 N37 99.73(12) . . ?
N2 Fe1 N48 100.81(12) . . ?
N9 Fe1 N37 90.65(12) . . ?
N20 Fe1 N9 158.64(12) . . ?
N20 Fe1 N37 92.95(12) . . ?
N30 Fe1 N2 179.49(15) . . ?
N30 Fe1 N9 100.20(13) . . ?
N30 Fe1 N20 101.15(13) . . ?
N30 Fe1 N37 79.90(13) . . ?
N30 Fe1 N48 79.57(13) . . ?
N48 Fe1 N9 93.43(12) . . ?
N48 Fe1 N20 90.56(13) . . ?
N48 Fe1 N37 159.46(13) . . ?
C3 N2 Fe1 120.0(2) . . ?
C3 N2 C7 119.9(3) . . ?
C7 N2 Fe1 120.1(3) . . ?
N2 C3 C4 121.8(3) . . ?
N2 C3 C8 108.3(3) . . ?
C4 C3 C8 129.8(3) . . ?
C3 C4 H4 121.1 . . ?
C3 C4 C5 117.8(4) . . ?
C5 C4 H4 121.1 . . ?
C4 C5 H5 119.6 . . ?
C6 C5 C4 120.7(3) . . ?
C6 C5 H5 119.6 . . ?
C5 C6 H6 120.9 . . ?
C5 C6 C7 118.3(4) . . ?
C7 C6 H6 120.9 . . ?
N2 C7 C6 121.4(3) . . ?
N2 C7 C19 108.1(3) . . ?
C6 C7 C19 130.4(3) . . ?
N9 C8 C3 118.2(3) . . ?
N9 C8 O12 118.9(3) . . ?
O12 C8 C3 122.9(3) . . ?
C8 N9 Fe1 113.9(2) . . ?
C8 N9 C10 107.8(3) . . ?
C10 N9 Fe1 138.3(2) . . ?
N9 C10 H10 109.5 . . ?
N9 C10 H10A 110.7 . . ?
N9 C10 C11 102.0(3) . . ?
N9 C10 C13A 109.6(6) . . ?
N9 C10 C13B 112.3(7) . . ?
C11 C10 H10 109.5 . . ?
C11 C10 H10A 110.7 . . ?
C13A C10 H10 109.5 . . ?
C13A C10 C11 116.4(6) . . ?
C13B C10 H10A 110.7 . . ?
C13B C10 C11 110.3(6) . . ?
C10 C11 H11A 110.8 . . ?
C10 C11 H11B 110.8 . . ?
H11A C11 H11B 108.8 . . ?
O12 C11 C10 105.0(3) . . ?
O12 C11 H11A 110.8 . . ?
O12 C11 H11B 110.8 . . ?
C8 O12 C11 105.0(3) . . ?
C14A C13A C10 119.3(8) . . ?
C18A C13A C10 122.5(7) . . ?
C18A C13A C14A 118.0(8) . . ?
C13A C14A H14A 120.2 . . ?
C15A C14A C13A 119.6(11) . . ?
C15A C14A H14A 120.2 . . ?
C14A C15A H15A 119.0 . . ?
C16A C15A C14A 121.9(11) . . ?
C16A C15A H15A 119.0 . . ?
C15A C16A H16A 121.2 . . ?
C15A C16A C17A 117.5(9) . . ?
C17A C16A H16A 121.2 . . ?
C16A C17A H17A 119.2 . . ?
C16A C17A C18A 121.7(8) . . ?
C18A C17A H17A 119.2 . . ?
C13A C18A C17A 120.3(8) . . ?
C13A C18A H18A 119.8 . . ?
C17A C18A H18A 119.8 . . ?
C14B C13B C10 122.4(8) . . ?
C14B C13B C18B 119.4(8) . . ?
C18B C13B C10 117.8(7) . . ?
C13B C14B H14B 118.8 . . ?
C15B C14B C13B 122.3(11) . . ?
C15B C14B H14B 118.8 . . ?
C14B C15B H15B 121.1 . . ?
C14B C15B C16B 117.8(11) . . ?
C16B C15B H15B 121.1 . . ?
C15B C16B H16B 119.8 . . ?
C15B C16B C17B 120.4(9) . . ?
C17B C16B H16B 119.8 . . ?
C16B C17B H17B 119.5 . . ?
C16B C17B C18B 121.1(9) . . ?
C18B C17B H17B 119.5 . . ?
C13B C18B C17B 118.4(8) . . ?
C13B C18B H18B 120.8 . . ?
C17B C18B H18B 120.8 . . ?
N20 C19 C7 118.5(3) . . ?
N20 C19 O23 118.6(3) . . ?
O23 C19 C7 122.8(3) . . ?
C19 N20 Fe1 114.1(3) . . ?
C19 N20 C21 108.4(3) . . ?
C21 N20 Fe1 137.5(3) . . ?
N20 C21 H21 109.3 . . ?
N20 C21 C22 102.3(3) . . ?
N20 C21 C24 111.2(3) . . ?
C22 C21 H21 109.3 . . ?
C24 C21 H21 109.3 . . ?
C24 C21 C22 115.1(3) . . ?
C21 C22 H22A 110.8 . . ?
C21 C22 H22B 110.8 . . ?
H22A C22 H22B 108.9 . . ?
O23 C22 C21 104.9(3) . . ?
O23 C22 H22A 110.8 . . ?
O23 C22 H22B 110.8 . . ?
C19 O23 C22 105.8(3) . . ?
C25 C24 C21 119.3(4) . . ?
C25 C24 C29 119.6(4) . . ?
C29 C24 C21 121.1(4) . . ?
C24 C25 H25 119.7 . . ?
C24 C25 C26 120.5(5) . . ?
C26 C25 H25 119.7 . . ?
C25 C26 H26 120.1 . . ?
C27 C26 C25 119.7(5) . . ?
C27 C26 H26 120.1 . . ?
C26 C27 H27 119.7 . . ?
C26 C27 C28 120.5(4) . . ?
C28 C27 H27 119.7 . . ?
C27 C28 H28 120.2 . . ?
C27 C28 C29 119.7(5) . . ?
C29 C28 H28 120.2 . . ?
C24 C29 C28 120.0(5) . . ?
C24 C29 H29 120.0 . . ?
C28 C29 H29 120.0 . . ?
C31 N30 Fe1 119.5(3) . . ?
C35 N30 Fe1 120.0(3) . . ?
C35 N30 C31 120.5(3) . . ?
N30 C31 C32 121.7(4) . . ?
N30 C31 C36 109.9(3) . . ?
C32 C31 C36 128.4(4) . . ?
C31 C32 H32 121.1 . . ?
C31 C32 C33 117.8(4) . . ?
C33 C32 H32 121.1 . . ?
C32 C33 H33 120.0 . . ?
C34 C33 C32 120.0(4) . . ?
C34 C33 H33 120.0 . . ?
C33 C34 H34 120.4 . . ?
C35 C34 C33 119.2(4) . . ?
C35 C34 H34 120.4 . . ?
N30 C35 C34 120.9(4) . . ?
N30 C35 C47 109.4(3) . . ?
C34 C35 C47 129.7(4) . . ?
C31 C36 S40 124.8(3) . . ?
N37 C36 C31 116.1(3) . . ?
N37 C36 S40 119.1(3) . . ?
C36 N37 Fe1 114.4(3) . . ?
C36 N37 C38 113.6(3) . . ?
C38 N37 Fe1 131.9(2) . . ?
N37 C38 H38 108.1 . . ?
N37 C38 C39 108.8(3) . . ?
N37 C38 C41 110.7(3) . . ?
C39 C38 H38 108.1 . . ?
C41 C38 H38 108.1 . . ?
C41 C38 C39 113.1(3) . . ?
C38 C39 H39A 110.2 . . ?
C38 C39 H39B 110.2 . . ?
C38 C39 S40 107.7(3) . . ?
H39A C39 H39B 108.5 . . ?
S40 C39 H39A 110.2 . . ?
S40 C39 H39B 110.2 . . ?
C36 S40 C39 89.47(19) . . ?
C42 C41 C38 120.5(4) . . ?
C42 C41 C46 119.6(5) . . ?
C46 C41 C38 119.9(4) . . ?
C41 C42 H42 120.1 . . ?
C41 C42 C43 119.8(6) . . ?
C43 C42 H42 120.1 . . ?
C42 C43 H43 120.0 . . ?
C44 C43 C42 120.0(6) . . ?
C44 C43 H43 120.0 . . ?
C43 C44 H44 119.9 . . ?
C43 C44 C45 120.3(6) . . ?
C45 C44 H44 119.9 . . ?
C44 C45 H45 119.8 . . ?
C44 C45 C46 120.3(7) . . ?
C46 C45 H45 119.8 . . ?
C41 C46 H46 120.0 . . ?
C45 C46 C41 120.0(6) . . ?
C45 C46 H46 120.0 . . ?
C35 C47 S51 125.3(3) . . ?
N48 C47 C35 116.1(3) . . ?
N48 C47 S51 118.6(3) . . ?
C47 N48 Fe1 114.9(3) . . ?
C47 N48 C49 113.9(3) . . ?
C49 N48 Fe1 131.2(2) . . ?
N48 C49 H49 108.7 . . ?
N48 C49 C50 107.3(3) . . ?
N48 C49 C52 109.7(3) . . ?
C50 C49 H49 108.7 . . ?
C52 C49 H49 108.7 . . ?
C52 C49 C50 113.5(3) . . ?
C49 C50 H50A 110.3 . . ?
C49 C50 H50B 110.3 . . ?
C49 C50 S51 107.1(3) . . ?
H50A C50 H50B 108.6 . . ?
S51 C50 H50A 110.3 . . ?
S51 C50 H50B 110.3 . . ?
C47 S51 C50 89.47(19) . . ?
C53 C52 C49 120.8(4) . . ?
C53 C52 C57 119.5(4) . . ?
C57 C52 C49 119.7(3) . . ?
C52 C53 H53 119.9 . . ?
C54 C53 C52 120.2(4) . . ?
C54 C53 H53 119.9 . . ?
C53 C54 H54 119.8 . . ?
C55 C54 C53 120.3(4) . . ?
C55 C54 H54 119.8 . . ?
C54 C55 H55 120.2 . . ?
C54 C55 C56 119.7(4) . . ?
C56 C55 H55 120.2 . . ?
C55 C56 H56 119.9 . . ?
C55 C56 C57 120.3(4) . . ?
C57 C56 H56 119.9 . . ?
C52 C57 H57 120.0 . . ?
C56 C57 C52 120.0(4) . . ?
C56 C57 H57 120.0 . . ?
O60 Cl58 O59 110.3(3) . . ?
O60 Cl58 O61 109.0(3) . . ?
O60 Cl58 O62 109.7(3) . . ?
O61 Cl58 O59 109.1(3) . . ?
O62 Cl58 O59 109.0(2) . . ?
O62 Cl58 O61 109.7(2) . . ?
O64A Cl63 O67A 111.1(5) . . ?
O65A Cl63 O64A 109.7(6) . . ?
O65A Cl63 O66A 111.7(5) . . ?
O65A Cl63 O67A 107.6(6) . . ?
O66A Cl63 O64A 106.0(5) . . ?
O66A Cl63 O67A 110.8(5) . . ?
O64B Cl63 O65B 116.3(5) . . ?
O64B Cl63 O66B 111.5(5) . . ?
O66B Cl63 O65B 108.2(5) . . ?
O67B Cl63 O64B 108.3(5) . . ?
O67B Cl63 O65B 102.7(5) . . ?
O67B Cl63 O66B 109.3(5) . . ?
H68A C68 H68B 109.5 . . ?
H68A C68 H68C 109.5 . . ?
H68B C68 H68C 109.5 . . ?
N69 C68 H68A 109.5 . . ?
N69 C68 H68B 109.5 . . ?
N69 C68 H68C 109.5 . . ?
O70 N69 C68 118.2(4) . . ?
O71 N69 C68 118.7(5) . . ?
O71 N69 O70 123.1(5) . . ?

loop_
_geom_bond_atom_site_label_1
_geom_bond_atom_site_label_2
_geom_bond_distance
_geom_bond_site_symmetry_2
_geom_bond_publ_flag
Fe1 N2 1.915(3) . ?
Fe1 N9 1.995(3) . ?
Fe1 N20 1.994(3) . ?
Fe1 N30 1.884(3) . ?
Fe1 N37 1.995(3) . ?
Fe1 N48 1.985(3) . ?
N2 C3 1.343(5) . ?
N2 C7 1.350(5) . ?
C3 C4 1.387(5) . ?
C3 C8 1.464(5) . ?
C4 H4 0.9300 . ?
C4 C5 1.387(6) . ?
C5 H5 0.9300 . ?
C5 C6 1.381(6) . ?
C6 H6 0.9300 . ?
C6 C7 1.385(5) . ?
C7 C19 1.456(5) . ?
C8 N9 1.285(5) . ?
C8 O12 1.328(4) . ?
N9 C10 1.475(5) . ?
C10 H10 0.9800 . ?
C10 H10A 0.9800 . ?
C10 C11 1.546(5) . ?
C10 C13A 1.524(8) . ?
C10 C13B 1.520(8) . ?
C11 H11A 0.9700 . ?
C11 H11B 0.9700 . ?
C11 O12 1.468(5) . ?
C13A C14A 1.385(9) . ?
C13A C18A 1.378(9) . ?
C14A H14A 0.9300 . ?
C14A C15A 1.381(9) . ?
C15A H15A 0.9300 . ?
C15A C16A 1.366(10) . ?
C16A H16A 0.9300 . ?
C16A C17A 1.367(9) . ?
C17A H17A 0.9300 . ?
C17A C18A 1.383(8) . ?
C18A H18A 0.9300 . ?
C13B C14B 1.391(9) . ?
C13B C18B 1.396(9) . ?
C14B H14B 0.9300 . ?
C14B C15B 1.389(9) . ?
C15B H15B 0.9300 . ?
C15B C16B 1.390(10) . ?
C16B H16B 0.9300 . ?
C16B C17B 1.396(9) . ?
C17B H17B 0.9300 . ?
C17B C18B 1.400(9) . ?
C18B H18B 0.9300 . ?
C19 N20 1.282(5) . ?
C19 O23 1.329(5) . ?
N20 C21 1.479(5) . ?
C21 H21 0.9800 . ?
C21 C22 1.551(6) . ?
C21 C24 1.517(5) . ?
C22 H22A 0.9700 . ?
C22 H22B 0.9700 . ?
C22 O23 1.471(5) . ?
C24 C25 1.387(6) . ?
C24 C29 1.389(6) . ?
C25 H25 0.9300 . ?
C25 C26 1.389(6) . ?
C26 H26 0.9300 . ?
C26 C27 1.378(8) . ?
C27 H27 0.9300 . ?
C27 C28 1.388(8) . ?
C28 H28 0.9300 . ?
C28 C29 1.395(6) . ?
C29 H29 0.9300 . ?
N30 C31 1.348(5) . ?
N30 C35 1.346(5) . ?
C31 C32 1.392(5) . ?
C31 C36 1.463(5) . ?
C32 H32 0.9300 . ?
C32 C33 1.396(6) . ?
C33 H33 0.9300 . ?
C33 C34 1.390(6) . ?
C34 H34 0.9300 . ?
C34 C35 1.382(5) . ?
C35 C47 1.462(6) . ?
C36 N37 1.291(5) . ?
C36 S40 1.733(4) . ?
N37 C38 1.476(4) . ?
C38 H38 0.9800 . ?
C38 C39 1.544(5) . ?
C38 C41 1.512(6) . ?
C39 H39A 0.9700 . ?
C39 H39B 0.9700 . ?
C39 S40 1.832(4) . ?
C41 C42 1.382(6) . ?
C41 C46 1.394(7) . ?
C42 H42 0.9300 . ?
C42 C43 1.403(8) . ?
C43 H43 0.9300 . ?
C43 C44 1.371(11) . ?
C44 H44 0.9300 . ?
C44 C45 1.378(11) . ?
C45 H45 0.9300 . ?
C45 C46 1.384(7) . ?
C46 H46 0.9300 . ?
C47 N48 1.288(5) . ?
C47 S51 1.735(4) . ?
N48 C49 1.484(5) . ?
C49 H49 0.9800 . ?
C49 C50 1.555(5) . ?
C49 C52 1.510(5) . ?
C50 H50A 0.9700 . ?
C50 H50B 0.9700 . ?
C50 S51 1.828(5) . ?
C52 C53 1.390(6) . ?
C52 C57 1.391(6) . ?
C53 H53 0.9300 . ?
C53 C54 1.388(7) . ?
C54 H54 0.9300 . ?
C54 C55 1.383(7) . ?
C55 H55 0.9300 . ?
C55 C56 1.387(6) . ?
C56 H56 0.9300 . ?
C56 C57 1.390(6) . ?
C57 H57 0.9300 . ?
Cl58 O59 1.438(4) . ?
Cl58 O60 1.430(4) . ?
Cl58 O61 1.434(4) . ?
Cl58 O62 1.434(4) . ?
Cl63 O64A 1.441(8) . ?
Cl63 O65A 1.340(9) . ?
Cl63 O66A 1.438(7) . ?
Cl63 O67A 1.498(8) . ?
Cl63 O64B 1.429(8) . ?
Cl63 O65B 1.533(9) . ?
Cl63 O66B 1.447(7) . ?
Cl63 O67B 1.399(8) . ?
C68 H68A 0.9600 . ?
C68 H68B 0.9600 . ?
C68 H68C 0.9600 . ?
C68 N69 1.478(7) . ?
N69 O70 1.218(6) . ?
N69 O71 1.215(6) . ?

loop_
_geom_torsion_atom_site_label_1
_geom_torsion_atom_site_label_2
_geom_torsion_atom_site_label_3
_geom_torsion_atom_site_label_4
_geom_torsion
_geom_torsion_site_symmetry_1
_geom_torsion_site_symmetry_2
_geom_torsion_site_symmetry_3
_geom_torsion_site_symmetry_4
_geom_torsion_publ_flag
Fe1 N2 C3 C4 174.2(3) . . . . ?
Fe1 N2 C3 C8 -4.3(4) . . . . ?
Fe1 N2 C7 C6 -176.6(3) . . . . ?
Fe1 N2 C7 C19 0.0(4) . . . . ?
Fe1 N9 C10 C11 -170.0(3) . . . . ?
Fe1 N9 C10 C13A 66.0(6) . . . . ?
Fe1 N9 C10 C13B 71.9(6) . . . . ?
Fe1 N20 C21 C22 -178.2(3) . . . . ?
Fe1 N20 C21 C24 58.4(5) . . . . ?
Fe1 N30 C31 C32 -179.3(3) . . . . ?
Fe1 N30 C31 C36 3.4(4) . . . . ?
Fe1 N30 C35 C34 -179.9(3) . . . . ?
Fe1 N30 C35 C47 3.4(4) . . . . ?
Fe1 N37 C38 C39 171.4(3) . . . . ?
Fe1 N37 C38 C41 -63.8(4) . . . . ?
Fe1 N48 C49 C50 166.4(3) . . . . ?
Fe1 N48 C49 C52 -69.9(4) . . . . ?
N2 C3 C4 C5 2.3(5) . . . . ?
N2 C3 C8 N9 4.2(4) . . . . ?
N2 C3 C8 O12 -173.5(3) . . . . ?
N2 C7 C19 N20 -0.1(4) . . . . ?
N2 C7 C19 O23 -176.8(3) . . . . ?
C3 N2 C7 C6 0.8(5) . . . . ?
C3 N2 C7 C19 177.4(3) . . . . ?
C3 C4 C5 C6 1.0(6) . . . . ?
C3 C8 N9 Fe1 -2.3(4) . . . . ?
C3 C8 N9 C10 178.0(3) . . . . ?
C3 C8 O12 C11 174.1(3) . . . . ?
C4 C3 C8 N9 -174.2(4) . . . . ?
C4 C3 C8 O12 8.2(6) . . . . ?
C4 C5 C6 C7 -3.2(6) . . . . ?
C5 C6 C7 N2 2.3(5) . . . . ?
C5 C6 C7 C19 -173.4(4) . . . . ?
C6 C7 C19 N20 176.1(4) . . . . ?
C6 C7 C19 O23 -0.6(6) . . . . ?
C7 N2 C3 C4 -3.2(5) . . . . ?
C7 N2 C3 C8 178.3(3) . . . . ?
C7 C19 N20 Fe1 0.2(4) . . . . ?
C7 C19 N20 C21 -176.8(3) . . . . ?
C7 C19 O23 C22 179.1(3) . . . . ?
C8 C3 C4 C5 -179.5(4) . . . . ?
C8 N9 C10 C11 9.5(4) . . . . ?
C8 N9 C10 C13A -114.4(5) . . . . ?
C8 N9 C10 C13B -108.5(6) . . . . ?
N9 Fe1 N30 C31 -92.1(3) . . . . ?
N9 Fe1 N30 C35 88.0(3) . . . . ?
N9 C8 O12 C11 -3.6(4) . . . . ?
N9 C10 C11 O12 -11.3(4) . . . . ?
N9 C10 C13A C14A 68.9(14) . . . . ?
N9 C10 C13A C18A -104.4(12) . . . . ?
N9 C10 C13B C14B 66.2(15) . . . . ?
N9 C10 C13B C18B -121.2(12) . . . . ?
C10 C11 O12 C8 9.3(4) . . . . ?
C10 C13A C14A C15A 174.8(12) . . . . ?
C10 C13A C18A C17A -179.6(11) . . . . ?
C10 C13B C14B C15B -179.1(13) . . . . ?
C10 C13B C18B C17B -177.5(11) . . . . ?
C11 C10 C13A C14A -46.1(15) . . . . ?
C11 C10 C13A C18A 140.6(11) . . . . ?
C11 C10 C13B C14B -46.9(16) . . . . ?
C11 C10 C13B C18B 125.8(11) . . . . ?
O12 C8 N9 Fe1 175.4(2) . . . . ?
O12 C8 N9 C10 -4.2(4) . . . . ?
C13A C10 C11 O12 108.0(6) . . . . ?
C13A C14A C15A C16A 10(2) . . . . ?
C14A C13A C18A C17A 7(2) . . . . ?
C14A C15A C16A C17A -4(2) . . . . ?
C15A C16A C17A C18A -0.9(18) . . . . ?
C16A C17A C18A C13A -0.8(18) . . . . ?
C18A C13A C14A C15A -12(2) . . . . ?
C13B C10 C11 O12 108.2(6) . . . . ?
C13B C14B C15B C16B -6(2) . . . . ?
C14B C13B C18B C17B -5(2) . . . . ?
C14B C15B C16B C17B -0.9(19) . . . . ?
C15B C16B C17B C18B 4.5(19) . . . . ?
C16B C17B C18B C13B -1.7(19) . . . . ?
C18B C13B C14B C15B 8(2) . . . . ?
C19 N20 C21 C22 -2.3(4) . . . . ?
C19 N20 C21 C24 -125.7(3) . . . . ?
N20 Fe1 N30 C31 87.7(3) . . . . ?
N20 Fe1 N30 C35 -92.2(3) . . . . ?
N20 C19 O23 C22 2.4(4) . . . . ?
N20 C21 C22 O23 3.5(4) . . . . ?
N20 C21 C24 C25 -111.8(4) . . . . ?
N20 C21 C24 C29 66.2(5) . . . . ?
C21 C22 O23 C19 -3.6(4) . . . . ?
C21 C24 C25 C26 176.4(4) . . . . ?
C21 C24 C29 C28 -177.3(4) . . . . ?
C22 C21 C24 C25 132.4(4) . . . . ?
C22 C21 C24 C29 -49.5(5) . . . . ?
O23 C19 N20 Fe1 177.0(2) . . . . ?
O23 C19 N20 C21 0.1(4) . . . . ?
C24 C21 C22 O23 124.3(3) . . . . ?
C24 C25 C26 C27 1.3(7) . . . . ?
C25 C24 C29 C28 0.7(6) . . . . ?
C25 C26 C27 C28 -0.1(7) . . . . ?
C26 C27 C28 C29 -0.8(7) . . . . ?
C27 C28 C29 C24 0.5(7) . . . . ?
C29 C24 C25 C26 -1.6(6) . . . . ?
N30 C31 C32 C33 -0.2(6) . . . . ?
N30 C31 C36 N37 -1.1(5) . . . . ?
N30 C31 C36 S40 177.7(3) . . . . ?
N30 C35 C47 N48 -0.5(5) . . . . ?
N30 C35 C47 S51 176.1(3) . . . . ?
C31 N30 C35 C34 0.2(6) . . . . ?
C31 N30 C35 C47 -176.5(3) . . . . ?
C31 C32 C33 C34 -1.0(7) . . . . ?
C31 C36 N37 Fe1 -1.4(4) . . . . ?
C31 C36 N37 C38 176.2(3) . . . . ?
C31 C36 S40 C39 -170.8(4) . . . . ?
C32 C31 C36 N37 -178.3(4) . . . . ?
C32 C31 C36 S40 0.6(6) . . . . ?
C32 C33 C34 C35 1.8(7) . . . . ?
C33 C34 C35 N30 -1.4(6) . . . . ?
C33 C34 C35 C47 174.5(4) . . . . ?
C34 C35 C47 N48 -176.8(4) . . . . ?
C34 C35 C47 S51 -0.2(6) . . . . ?
C35 N30 C31 C32 0.7(6) . . . . ?
C35 N30 C31 C36 -176.7(3) . . . . ?
C35 C47 N48 Fe1 -2.3(4) . . . . ?
C35 C47 N48 C49 177.9(3) . . . . ?
C35 C47 S51 C50 -166.7(4) . . . . ?
C36 C31 C32 C33 176.6(4) . . . . ?
C36 N37 C38 C39 -5.6(5) . . . . ?
C36 N37 C38 C41 119.2(4) . . . . ?
N37 Fe1 N30 C31 -3.3(3) . . . . ?
N37 Fe1 N30 C35 176.8(3) . . . . ?
N37 C36 S40 C39 8.1(4) . . . . ?
N37 C38 C39 S40 10.6(4) . . . . ?
N37 C38 C41 C42 122.9(4) . . . . ?
N37 C38 C41 C46 -59.0(5) . . . . ?
C38 C39 S40 C36 -10.1(3) . . . . ?
C38 C41 C42 C43 178.8(4) . . . . ?
C38 C41 C46 C45 -178.8(4) . . . . ?
C39 C38 C41 C42 -114.8(4) . . . . ?
C39 C38 C41 C46 63.3(5) . . . . ?
S40 C36 N37 Fe1 179.7(2) . . . . ?
S40 C36 N37 C38 -2.7(5) . . . . ?
C41 C38 C39 S40 -112.7(3) . . . . ?
C41 C42 C43 C44 0.4(7) . . . . ?
C42 C41 C46 C45 -0.7(6) . . . . ?
C42 C43 C44 C45 -1.5(8) . . . . ?
C43 C44 C45 C46 1.4(8) . . . . ?
C44 C45 C46 C41 -0.3(7) . . . . ?
C46 C41 C42 C43 0.7(6) . . . . ?
C47 N48 C49 C50 -13.8(4) . . . . ?
C47 N48 C49 C52 109.9(4) . . . . ?
N48 Fe1 N30 C31 176.2(3) . . . . ?
N48 Fe1 N30 C35 -3.7(3) . . . . ?
N48 C47 S51 C50 9.8(3) . . . . ?
N48 C49 C50 S51 19.5(4) . . . . ?
N48 C49 C52 C53 124.6(4) . . . . ?
N48 C49 C52 C57 -56.6(4) . . . . ?
C49 C50 S51 C47 -16.3(3) . . . . ?
C49 C52 C53 C54 179.5(4) . . . . ?
C49 C52 C57 C56 -178.7(3) . . . . ?
C50 C49 C52 C53 -115.4(4) . . . . ?
C50 C49 C52 C57 63.4(5) . . . . ?
S51 C47 N48 Fe1 -179.12(19) . . . . ?
S51 C47 N48 C49 1.0(4) . . . . ?
C52 C49 C50 S51 -101.9(3) . . . . ?
C52 C53 C54 C55 -1.0(6) . . . . ?
C53 C52 C57 C56 0.1(6) . . . . ?
C53 C54 C55 C56 0.4(6) . . . . ?
C54 C55 C56 C57 0.4(6) . . . . ?
C55 C56 C57 C52 -0.6(6) . . . . ?
C57 C52 C53 C54 0.7(6) . . . . ?
